data_7220414
loop_
_publ_author_name
'Sarkar, Piyali'
'Mukhopadhyay, Chhanda'

_publ_section_title
;
 Single step incorporation of carboxylic acid groups in the lower rim of
 calix[4]arenes: a recyclable catalyst towards assembly of diverse five
 ring fused acridines
;
_journal_issue 6
_journal_name_full 'Green Chem.'
_journal_page_first 3452
_journal_paper_doi 10.1039/C5GC00156K
_journal_volume 17
_journal_year 2015
_chemical_formula_moiety 'C29 H24 N2 O5'
_chemical_formula_sum 'C29 H24 N2 O5'
_chemical_formula_weight 480.50
_chemical_name_systematic
;
 ?
;
_space_group_IT_number 2
_symmetry_cell_setting triclinic
_symmetry_space_group_name_Hall '-P 1'
_symmetry_space_group_name_H-M 'P -1'
_atom_sites_solution_hydrogens geom
_atom_sites_solution_primary direct
_atom_sites_solution_secondary difmap
_audit_creation_method SHELXL-97
_audit_update_record
;
2015-03-16 deposited with the CCDC.
2015-04-13 downloaded from the CCDC.
;
_cell_angle_alpha 100.627(5)
_cell_angle_beta 94.498(5)
_cell_angle_gamma 108.144(5)
_cell_formula_units_Z 2
_cell_length_a 9.441(5)
_cell_length_b 10.287(5)
_cell_length_c 13.246(5)
_cell_measurement_reflns_used 15417
_cell_measurement_temperature 293(2)
_cell_measurement_theta_max 25.04
_cell_measurement_theta_min 1.58
_cell_volume 1188.7(10)
_computing_cell_refinement 'Bruker SMART'
_computing_data_collection 'Bruker SMART'
_computing_data_reduction 'Bruker SAINT'
_computing_molecular_graphics 'Ortep-3 for Windows (Farrugia, 1997)'
_computing_publication_material 'WINGX V1.80.03'
_computing_structure_refinement 'SHELXL-97 (Sheldrick, 1997)'
_computing_structure_solution 'SHELXS-97 (Sheldrick, 1990)'
_diffrn_ambient_temperature 293(2)
_diffrn_measured_fraction_theta_full 0.993
_diffrn_measured_fraction_theta_max 0.993
_diffrn_measurement_device_type 'CCD area detector'
_diffrn_measurement_method 'phi and omega scans'
_diffrn_radiation_monochromator graphite
_diffrn_radiation_source 'fine-focus sealed tube'
_diffrn_radiation_type MoK\a
_diffrn_radiation_wavelength 0.71073
_diffrn_reflns_av_R_equivalents 0.0246
_diffrn_reflns_av_sigmaI/netI 0.0231
_diffrn_reflns_limit_h_max 11
_diffrn_reflns_limit_h_min -9
_diffrn_reflns_limit_k_max 12
_diffrn_reflns_limit_k_min -12
_diffrn_reflns_limit_l_max 15
_diffrn_reflns_limit_l_min -15
_diffrn_reflns_number 15417
_diffrn_reflns_theta_full 25.04
_diffrn_reflns_theta_max 25.04
_diffrn_reflns_theta_min 1.58
_exptl_absorpt_coefficient_mu 0.093
_exptl_absorpt_correction_T_max 0.993
_exptl_absorpt_correction_T_min 0.987
_exptl_absorpt_correction_type empirical
_exptl_absorpt_process_details SADABS
_exptl_crystal_colour White
_exptl_crystal_density_diffrn 1.342
_exptl_crystal_density_method 'not measured'
_exptl_crystal_description Prismatic
_exptl_crystal_F_000 504
_exptl_crystal_size_max 0.24
_exptl_crystal_size_mid 0.12
_exptl_crystal_size_min 0.08
_refine_diff_density_max 0.234
_refine_diff_density_min -0.353
_refine_diff_density_rms 0.080
_refine_ls_extinction_method none
_refine_ls_goodness_of_fit_ref 1.030
_refine_ls_hydrogen_treatment mixed
_refine_ls_matrix_type full
_refine_ls_number_parameters 330
_refine_ls_number_reflns 4180
_refine_ls_number_restraints 0
_refine_ls_restrained_S_all 1.030
_refine_ls_R_factor_all 0.0525
_refine_ls_R_factor_gt 0.0473
_refine_ls_shift/su_max 0.000
_refine_ls_shift/su_mean 0.000
_refine_ls_structure_factor_coef Fsqd
_refine_ls_weighting_details 'calc w=1/[\s^2^(Fo^2^)+(0.0685P)^2^+0.3711P] where P=(Fo^2^+2Fc^2^)/3'
_refine_ls_weighting_scheme calc
_refine_ls_wR_factor_gt 0.1212
_refine_ls_wR_factor_ref 0.1281
_reflns_number_gt 3685
_reflns_number_total 4180
_reflns_threshold_expression >2sigma(I)
_cod_data_source_file c5gc00156k3.cif
_cod_data_source_block ps235ff_0m
_cod_depositor_comments
;
The following automatic conversions were performed:

'_symmetry_cell_setting' value 'Triclinic' changed to 'triclinic'
according to
/usr/data/users/saulius/crontab/automatic-downloads/rss-feeds/RSC/lib/dictionaries/cif_core.dic
dictionary named 'cif_core.dic' version 2.4.2 from 2011-04-26.

'_exptl_absorpt_correction_type' value 'EMPIRICAL' changed to
'empirical' according to
/usr/data/users/saulius/crontab/automatic-downloads/rss-feeds/RSC/lib/dictionaries/cif_core.dic
dictionary named 'cif_core.dic' version 2.4.2 from 2011-04-26.

Automatic conversion script
Id: cif_fix_values 3271 2015-04-21 07:52:19Z andrius 

 Adding full bibliography for 7220414.cif.
;
_cod_database_code 7220414

loop_
_symmetry_equiv_pos_as_xyz
'x, y, z'
'-x, -y, -z'

loop_
_atom_site_label
_atom_site_type_symbol
_atom_site_fract_x
_atom_site_fract_y
_atom_site_fract_z
_atom_site_U_iso_or_equiv
_atom_site_adp_type
_atom_site_occupancy
_atom_site_symmetry_multiplicity
_atom_site_calc_flag
_atom_site_refinement_flags
O43 O 0.42088(16) 0.37580(14) -0.32868(9) 0.0650(4) Uani 1 1 d .
O22 O 0.19979(17) 0.42719(14) 0.33202(9) 0.0652(4) Uani 1 1 d .
O45 O 0.2959(3) 0.15499(15) -0.32987(12) 0.0962(6) Uani 1 1 d .
O41 O 0.32659(19) 0.68137(14) -0.20124(12) 0.0761(4) Uani 1 1 d .
O39 O 0.18358(18) 0.48791(16) -0.31643(11) 0.0751(4) Uani 1 1 d .
N31 N 0.25654(15) 0.48059(13) -0.05352(9) 0.0400(3) Uani 1 1 d .
N17 N 0.26257(16) 0.25907(15) 0.21796(10) 0.0470(3) Uani 1 1 d .
C19 C 0.23446(19) 0.44560(17) 0.15342(12) 0.0450(4) Uani 1 1 d .
C25 C 0.30367(17) 0.27327(15) -0.09670(11) 0.0387(3) Uani 1 1 d .
C20 C 0.26929(18) 0.35635(16) 0.08083(11) 0.0413(3) Uani 1 1 d .
C23 C 0.30767(17) 0.13436(16) 0.04393(11) 0.0411(3) Uani 1 1 d .
H23 H 0.3181 0.0571 0.0667 0.049 Uiso 1 1 calc R
C37 C 0.19708(18) 0.55964(16) 0.12133(12) 0.0437(4) Uani 1 1 d .
C26 C 0.27878(18) 0.36854(15) -0.02056(11) 0.0399(3) Uani 1 1 d .
C24 C 0.31682(17) 0.13788(15) -0.07132(11) 0.0386(3) Uani 1 1 d .
C32 C 0.20229(17) 0.57312(15) 0.01601(12) 0.0411(3) Uani 1 1 d .
C21 C 0.28550(18) 0.23642(16) 0.11307(11) 0.0410(3) Uani 1 1 d .
C30 C 0.27157(18) 0.45819(16) -0.15787(11) 0.0407(3) Uani 1 1 d .
C29 C 0.30197(17) 0.33195(16) -0.18549(11) 0.0408(3) Uani 1 1 d .
C38 C 0.2657(2) 0.55693(18) -0.22501(13) 0.0481(4) Uani 1 1 d .
C12 C 0.3608(2) 0.00949(19) 0.35585(13) 0.0556(4) Uani 1 1 d .
H12 H 0.4390 -0.0265 0.3637 0.067 Uiso 1 1 calc R
C34 C 0.09707(19) 0.75882(17) 0.04964(15) 0.0512(4) Uani 1 1 d .
H34 H 0.0619 0.8243 0.0257 0.061 Uiso 1 1 calc R
C14 C 0.25617(19) 0.16144(17) 0.28289(11) 0.0441(4) Uani 1 1 d .
C35 C 0.0961(2) 0.75046(18) 0.15229(15) 0.0550(4) Uani 1 1 d .
H35 H 0.0628 0.8114 0.1976 0.066 Uiso 1 1 calc R
C18 C 0.2282(2) 0.38525(18) 0.24680(12) 0.0484(4) Uani 1 1 d .
C15 C 0.1304(2) 0.11650(19) 0.33078(12) 0.0518(4) Uani 1 1 d .
H15 H 0.0521 0.1523 0.3228 0.062 Uiso 1 1 calc R
C13 C 0.3719(2) 0.10807(18) 0.29542(13) 0.0501(4) Uani 1 1 d .
H13 H 0.4569 0.1380 0.2635 0.060 Uiso 1 1 calc R
C42 C 0.3352(2) 0.27630(18) -0.28863(12) 0.0478(4) Uani 1 1 d .
C28 C 0.4647(2) 0.1171(2) -0.09794(15) 0.0576(5) Uani 1 1 d .
H28A H 0.4734 0.1220 -0.1690 0.086 Uiso 1 1 calc R
H28B H 0.4650 0.0270 -0.0882 0.086 Uiso 1 1 calc R
H28C H 0.5481 0.1892 -0.0533 0.086 Uiso 1 1 calc R
C33 C 0.14944(18) 0.67153(16) -0.01826(13) 0.0460(4) Uani 1 1 d .
H33 H 0.1493 0.6787 -0.0872 0.055 Uiso 1 1 calc R
C11 C 0.2361(2) -0.03618(19) 0.40451(13) 0.0563(5) Uani 1 1 d .
C16 C 0.1214(2) 0.0184(2) 0.39038(13) 0.0581(5) Uani 1 1 d .
H16 H 0.0360 -0.0118 0.4219 0.070 Uiso 1 1 calc R
C27 C 0.1848(2) 0.01350(17) -0.13546(13) 0.0509(4) Uani 1 1 d .
H27A H 0.0916 0.0224 -0.1165 0.076 Uiso 1 1 calc R
H27B H 0.1939 -0.0724 -0.1221 0.076 Uiso 1 1 calc R
H27C H 0.1864 0.0126 -0.2080 0.076 Uiso 1 1 calc R
C36 C 0.1446(2) 0.65146(17) 0.18744(13) 0.0521(4) Uani 1 1 d .
H36 H 0.1424 0.6455 0.2565 0.062 Uiso 1 1 calc R
C44 C 0.4496(3) 0.3342(3) -0.43320(16) 0.0839(7) Uani 1 1 d .
H44A H 0.4705 0.2476 -0.4407 0.126 Uiso 1 1 calc R
H44B H 0.5346 0.4056 -0.4468 0.126 Uiso 1 1 calc R
H44C H 0.3626 0.3216 -0.4816 0.126 Uiso 1 1 calc R
C10 C 0.2235(3) -0.1430(2) 0.47083(17) 0.0801(7) Uani 1 1 d .
H10A H 0.2484 -0.0960 0.5428 0.120 Uiso 1 1 calc R
H10B H 0.2917 -0.1933 0.4536 0.120 Uiso 1 1 calc R
H10C H 0.1222 -0.2076 0.4582 0.120 Uiso 1 1 calc R
C40 C 0.1833(4) 0.5715(4) -0.3936(2) 0.1159(11) Uani 1 1 d .
H40A H 0.1284 0.6342 -0.3738 0.174 Uiso 1 1 calc R
H40B H 0.1364 0.5107 -0.4599 0.174 Uiso 1 1 calc R
H40C H 0.2852 0.6248 -0.3982 0.174 Uiso 1 1 calc R

loop_
_atom_site_aniso_label
_atom_site_aniso_U_11
_atom_site_aniso_U_22
_atom_site_aniso_U_33
_atom_site_aniso_U_23
_atom_site_aniso_U_13
_atom_site_aniso_U_12
O43 0.0817(9) 0.0605(8) 0.0448(7) 0.0104(6) 0.0278(6) 0.0086(7)
O22 0.0998(10) 0.0659(8) 0.0347(6) 0.0065(6) 0.0188(6) 0.0350(8)
O45 0.1751(18) 0.0510(8) 0.0561(9) 0.0077(7) 0.0491(10) 0.0234(10)
O41 0.1073(12) 0.0474(8) 0.0755(10) 0.0288(7) 0.0285(8) 0.0159(8)
O39 0.0875(10) 0.0833(10) 0.0549(8) 0.0335(7) -0.0048(7) 0.0220(8)
N31 0.0503(7) 0.0337(6) 0.0363(7) 0.0089(5) 0.0080(5) 0.0131(5)
N17 0.0648(9) 0.0511(8) 0.0301(6) 0.0112(6) 0.0095(6) 0.0244(7)
C19 0.0570(9) 0.0424(8) 0.0331(8) 0.0036(6) 0.0061(7) 0.0157(7)
C25 0.0456(8) 0.0386(8) 0.0325(7) 0.0086(6) 0.0081(6) 0.0140(6)
C20 0.0516(9) 0.0397(8) 0.0325(8) 0.0068(6) 0.0060(6) 0.0155(7)
C23 0.0485(8) 0.0422(8) 0.0374(8) 0.0124(6) 0.0071(6) 0.0197(7)
C37 0.0510(9) 0.0348(8) 0.0403(8) 0.0028(6) 0.0060(7) 0.0109(7)
C26 0.0505(9) 0.0370(8) 0.0334(7) 0.0093(6) 0.0073(6) 0.0151(7)
C24 0.0451(8) 0.0388(8) 0.0355(8) 0.0092(6) 0.0090(6) 0.0175(6)
C32 0.0445(8) 0.0311(7) 0.0432(8) 0.0042(6) 0.0078(6) 0.0083(6)
C21 0.0488(8) 0.0453(8) 0.0311(7) 0.0112(6) 0.0057(6) 0.0170(7)
C30 0.0471(8) 0.0388(8) 0.0353(8) 0.0109(6) 0.0081(6) 0.0106(6)
C29 0.0470(8) 0.0397(8) 0.0353(8) 0.0104(6) 0.0088(6) 0.0119(7)
C38 0.0554(9) 0.0506(10) 0.0467(9) 0.0222(7) 0.0168(7) 0.0205(8)
C12 0.0681(11) 0.0576(10) 0.0459(9) 0.0136(8) 0.0046(8) 0.0270(9)
C34 0.0507(9) 0.0360(8) 0.0666(11) 0.0099(7) 0.0105(8) 0.0143(7)
C14 0.0546(9) 0.0487(9) 0.0285(7) 0.0097(6) 0.0046(6) 0.0160(7)
C35 0.0602(10) 0.0395(9) 0.0611(11) -0.0022(8) 0.0123(8) 0.0172(8)
C18 0.0614(10) 0.0488(9) 0.0326(8) 0.0045(7) 0.0068(7) 0.0178(8)
C15 0.0565(10) 0.0620(10) 0.0383(8) 0.0110(7) 0.0090(7) 0.0212(8)
C13 0.0537(9) 0.0565(10) 0.0425(9) 0.0149(7) 0.0105(7) 0.0187(8)
C42 0.0612(10) 0.0481(9) 0.0358(8) 0.0116(7) 0.0109(7) 0.0182(8)
C28 0.0570(10) 0.0712(12) 0.0582(11) 0.0224(9) 0.0196(8) 0.0327(9)
C33 0.0479(9) 0.0371(8) 0.0517(9) 0.0117(7) 0.0089(7) 0.0110(7)
C11 0.0823(13) 0.0510(10) 0.0341(8) 0.0112(7) 0.0096(8) 0.0187(9)
C16 0.0683(11) 0.0650(11) 0.0402(9) 0.0142(8) 0.0202(8) 0.0167(9)
C27 0.0624(10) 0.0412(9) 0.0452(9) 0.0092(7) 0.0048(8) 0.0127(8)
C36 0.0645(11) 0.0426(9) 0.0438(9) -0.0010(7) 0.0091(8) 0.0162(8)
C44 0.1041(18) 0.0903(16) 0.0498(11) 0.0133(11) 0.0379(12) 0.0167(14)
C10 0.124(2) 0.0680(13) 0.0559(12) 0.0280(10) 0.0207(12) 0.0321(13)
C40 0.150(3) 0.141(3) 0.0755(17) 0.0678(18) 0.0012(17) 0.053(2)

loop_
_atom_type_symbol
_atom_type_description
_atom_type_scat_dispersion_real
_atom_type_scat_dispersion_imag
_atom_type_scat_source
C C 0.0033 0.0016 'International Tables Vol C Tables 4.2.6.8 and 6.1.1.4'
H H 0.0000 0.0000 'International Tables Vol C Tables 4.2.6.8 and 6.1.1.4'
N N 0.0061 0.0033 'International Tables Vol C Tables 4.2.6.8 and 6.1.1.4'
O O 0.0106 0.0060 'International Tables Vol C Tables 4.2.6.8 and 6.1.1.4'

loop_
_geom_angle_atom_site_label_1
_geom_angle_atom_site_label_2
_geom_angle_atom_site_label_3
_geom_angle
C42 O43 C44 116.71(15)
C38 O39 C40 115.55(19)
C26 N31 C30 105.23(12)
C26 N31 C32 117.98(13)
C30 N31 C32 135.77(13)
C21 N17 C18 110.57(12)
C21 N17 C14 124.87(13)
C18 N17 C14 124.15(13)
C20 C19 C37 117.18(14)
C20 C19 C18 105.51(14)
C37 C19 C18 136.81(14)
C26 C25 C29 103.85(13)
C26 C25 C24 118.73(13)
C29 C25 C24 137.32(13)
C19 C20 C26 124.89(15)
C19 C20 C21 114.72(14)
C26 C20 C21 120.21(14)
C21 C23 C24 123.66(13)
C36 C37 C32 118.17(15)
C36 C37 C19 122.44(15)
C32 C37 C19 119.21(14)
C25 C26 N31 114.03(13)
C25 C26 C20 125.29(14)
N31 C26 C20 120.63(14)
C25 C24 C27 108.71(13)
C25 C24 C28 111.37(13)
C27 C24 C28 108.61(14)
C25 C24 C23 112.38(12)
C27 C24 C23 107.06(13)
C28 C24 C23 108.55(13)
C33 C32 C37 119.38(14)
C33 C32 N31 121.22(14)
C37 C32 N31 119.35(14)
C23 C21 N17 136.77(14)
C23 C21 C20 119.66(14)
N17 C21 C20 103.43(13)
N31 C30 C29 108.33(13)
N31 C30 C38 124.63(14)
C29 C30 C38 126.93(14)
C30 C29 C25 108.52(13)
C30 C29 C42 124.80(14)
C25 C29 C42 126.59(14)
O41 C38 O39 124.43(16)
O41 C38 C30 125.22(17)
O39 C38 C30 110.34(15)
C11 C12 C13 121.31(17)
C35 C34 C33 121.06(16)
C13 C14 C15 119.70(16)
C13 C14 N17 120.66(15)
C15 C14 N17 119.60(15)
C36 C35 C34 119.67(16)
O22 C18 N17 123.94(15)
O22 C18 C19 130.34(16)
N17 C18 C19 105.72(13)
C16 C15 C14 119.75(17)
C14 C13 C12 119.70(16)
O45 C42 O43 122.95(16)
O45 C42 C29 124.67(16)
O43 C42 C29 112.29(14)
C34 C33 C32 120.29(16)
C16 C11 C12 117.89(16)
C16 C11 C10 120.46(19)
C12 C11 C10 121.65(19)
C15 C16 C11 121.64(17)
C35 C36 C37 121.37(17)

loop_
_geom_bond_atom_site_label_1
_geom_bond_atom_site_label_2
_geom_bond_distance
O43 C42 1.317(2)
O43 C44 1.444(2)
O22 C18 1.213(2)
O45 C42 1.192(2)
O41 C38 1.197(2)
O39 C38 1.328(2)
O39 C40 1.453(3)
N31 C26 1.373(2)
N31 C30 1.385(2)
N31 C32 1.439(2)
N17 C21 1.411(2)
N17 C18 1.427(2)
N17 C14 1.429(2)
C19 C20 1.337(2)
C19 C37 1.449(2)
C19 C18 1.480(2)
C25 C26 1.360(2)
C25 C29 1.419(2)
C25 C24 1.530(2)
C20 C26 1.379(2)
C20 C21 1.425(2)
C23 C21 1.341(2)
C23 C24 1.542(2)
C37 C36 1.400(2)
C37 C32 1.430(2)
C24 C27 1.533(2)
C24 C28 1.534(2)
C32 C33 1.389(2)
C30 C29 1.406(2)
C30 C38 1.479(2)
C29 C42 1.478(2)
C12 C11 1.382(3)
C12 C13 1.388(2)
C34 C35 1.379(3)
C34 C33 1.381(2)
C14 C13 1.379(2)
C14 C15 1.382(2)
C35 C36 1.377(3)
C15 C16 1.379(3)
C11 C16 1.381(3)
C11 C10 1.511(3)
